data_4323569
loop_
_publ_author_name
'Daniel D. LeCloux'

_publ_section_title
;
 Synthesis and Characterization of a Novel Class of Dicopper(I)
 Bis(carboxylate)-Bridged Complexes
;
_journal_name_full 'Inorganic Chemistry'
_journal_page_first 4035
_journal_page_last 4046
_journal_paper_doi 10.1021/ic970302a
_journal_volume 36
_journal_year 1997
_chemical_formula_sum 'C62 H67.5 Cl0.5 Cu2 N5 O8'
_chemical_formula_weight 1155.51
_chemical_name_systematic
; 
 ? 
;
_space_group_IT_number 2
_symmetry_cell_setting triclinic
_symmetry_space_group_name_Hall '-P 1'
_symmetry_space_group_name_H-M 'P -1'
_atom_sites_solution_hydrogens geom
_atom_sites_solution_primary direct
_atom_sites_solution_secondary difmap
_audit_creation_method SHELXL
_cell_angle_alpha 97.5001(9)
_cell_angle_beta 90.9158(10)
_cell_angle_gamma 106.1093(8)
_cell_formula_units_Z 2
_cell_length_a 11.8747(2)
_cell_length_b 13.8800(2)
_cell_length_c 18.50390(10)
_cell_measurement_temperature 293(2)
_cell_volume 2900.64(7)
_computing_structure_refinement 'SHELXL-93 (Sheldrick, 1993)'
_computing_structure_solution 'SHELXS-86 (Sheldrick, 1990)'
_diffrn_ambient_temperature 293(2)
_diffrn_radiation_monochromator graphite
_diffrn_radiation_source 'fine-focus sealed tube'
_diffrn_radiation_type MoK\a
_diffrn_radiation_wavelength 0.71073
_diffrn_reflns_av_R_equivalents 0.0246
_diffrn_reflns_av_sigmaI/netI 0.0694
_diffrn_reflns_limit_h_max 11
_diffrn_reflns_limit_h_min -15
_diffrn_reflns_limit_k_max 17
_diffrn_reflns_limit_k_min -18
_diffrn_reflns_limit_l_max 22
_diffrn_reflns_limit_l_min -24
_diffrn_reflns_number 17531
_diffrn_reflns_theta_max 28.27
_diffrn_reflns_theta_min 1.11
_exptl_absorpt_coefficient_mu 0.814
_exptl_crystal_colour block
_exptl_crystal_density_diffrn 1.323
_exptl_crystal_description colorless
_exptl_crystal_F_000 1210
_exptl_crystal_size_max 0.37
_exptl_crystal_size_mid 0.19
_exptl_crystal_size_min 0.08
_refine_diff_density_max 0.494
_refine_diff_density_min -0.463
_refine_diff_density_rms 0.069
_refine_ls_extinction_method none
_refine_ls_goodness_of_fit_all 1.024
_refine_ls_goodness_of_fit_obs 1.114
_refine_ls_matrix_type full
_refine_ls_number_parameters 703
_refine_ls_number_reflns 12209
_refine_ls_number_restraints 0
_refine_ls_restrained_S_all 1.044
_refine_ls_restrained_S_obs 1.114
_refine_ls_R_factor_all 0.0909
_refine_ls_R_factor_obs 0.0497
_refine_ls_shift/esd_max -0.036
_refine_ls_shift/esd_mean 0.001
_refine_ls_structure_factor_coef Fsqd
_refine_ls_weighting_details 'w=1/[\s^2^(Fo^2^)+(0.0611P)^2^+0.1565P] where P=(Fo^2^+2Fc^2^)/3'
_refine_ls_weighting_scheme calc
_refine_ls_wR_factor_all 0.1312
_refine_ls_wR_factor_obs 0.1126
_reflns_number_observed 8120
_reflns_number_total 12211
_reflns_observed_criterion >2sigma(I)
_cod_data_source_file ic970302a_4.cif
_cod_data_source_block '[Cu2(XDK)(ArNC)3]'
_cod_depositor_comments
;
The following automatic conversions were performed:

'_refine_ls_weighting_scheme' value 'calc
w=1/[\s^2^(Fo^2^)+(0.0611P)^2^+0.1565P] where P=(Fo^2^+2Fc^2^)/3' was
changed to 'calc'. New tag '_refine_ls_weighting_details' was
created. The value of the new tag was set to
'w=1/[\s^2^(Fo^2^)+(0.0611P)^2^+0.1565P] where P=(Fo^2^+2Fc^2^)/3'.

Automatic conversion script
Id: cif_fix_values 3143 2015-03-26 13:38:13Z robertas 
;
_cod_original_formula_sum 'C62 H67.50 Cl0.50 Cu2 N5 O8'
_cod_database_code 4323569

loop_
_symmetry_equiv_pos_as_xyz
'x, y, z'
'-x, -y, -z'

loop_
_atom_site_aniso_label
_atom_site_aniso_U_11
_atom_site_aniso_U_22
_atom_site_aniso_U_33
_atom_site_aniso_U_23
_atom_site_aniso_U_13
_atom_site_aniso_U_12
Cu1 0.0354(2) 0.0320(2) 0.0296(2) 0.0058(2) 0.0076(2) 0.0057(2)
Cu2 0.0261(2) 0.0311(2) 0.0283(2) 0.0050(2) 0.0027(2) 0.0072(2)
O101 0.0472(15) 0.0480(14) 0.0341(12) 0.0045(10) 0.0090(11) 0.0270(12)
O102 0.0451(14) 0.0445(13) 0.0302(12) 0.0024(10) 0.0044(11) 0.0209(11)
O201 0.0528(15) 0.0316(12) 0.0248(11) 0.0018(9) 0.0001(11) 0.0044(11)
O202 0.0465(14) 0.0279(12) 0.0356(12) 0.0046(9) -0.0041(11) 0.0062(10)
O103 0.059(2) 0.051(2) 0.0440(14) 0.0174(12) -0.0057(13) 0.0238(13)
O104 0.0431(14) 0.0424(13) 0.0305(12) 0.0087(10) -0.0052(11) 0.0119(11)
O203 0.0441(14) 0.0362(13) 0.0382(12) 0.0128(10) -0.0031(11) 0.0088(11)
O204 0.056(2) 0.058(2) 0.0305(13) 0.0154(11) 0.0086(12) 0.0274(13)
N101 0.0243(13) 0.0342(14) 0.0291(13) 0.0059(11) 0.0039(11) 0.0119(11)
N201 0.0327(14) 0.0249(13) 0.0279(13) 0.0057(10) 0.0014(12) 0.0035(11)
N1 0.0278(14) 0.040(2) 0.0316(14) 0.0127(12) -0.0017(12) 0.0029(12)
N2 0.0266(15) 0.056(2) 0.038(2) 0.0211(14) 0.0006(13) 0.0065(13)
N3 0.036(2) 0.0325(15) 0.0325(14) 0.0043(12) -0.0042(12) 0.0108(12)
C101 0.022(2) 0.036(2) 0.034(2) 0.0005(14) 0.0068(14) 0.0096(14)
C102 0.026(2) 0.052(2) 0.031(2) 0.0117(15) 0.0039(14) 0.021(2)
C103 0.020(2) 0.038(2) 0.034(2) 0.0094(14) 0.0054(14) 0.0129(13)
C104 0.030(2) 0.045(2) 0.063(2) -0.010(2) -0.002(2) 0.007(2)
C105 0.045(2) 0.042(2) 0.047(2) 0.008(2) -0.004(2) 0.022(2)
C106 0.051(2) 0.080(3) 0.029(2) 0.005(2) 0.005(2) 0.037(2)
C107 0.026(2) 0.038(2) 0.033(2) -0.0034(13) 0.0008(14) 0.0113(14)
C108 0.035(2) 0.032(2) 0.037(2) -0.0015(14) 0.0023(15) 0.0111(14)
C109 0.030(2) 0.035(2) 0.031(2) 0.0042(13) -0.0009(14) 0.0156(14)
C110 0.031(2) 0.046(2) 0.034(2) 0.0004(14) 0.0027(15) 0.019(2)
C111 0.031(2) 0.049(2) 0.026(2) 0.0014(14) 0.0011(14) 0.021(2)
C112 0.030(2) 0.048(2) 0.032(2) -0.0060(14) -0.0048(14) 0.018(2)
C201 0.025(2) 0.031(2) 0.028(2) 0.0031(13) 0.0064(13) 0.0008(13)
C202 0.035(2) 0.029(2) 0.032(2) 0.0070(13) 0.0005(15) 0.0040(14)
C203 0.028(2) 0.029(2) 0.030(2) 0.0048(13) -0.0040(14) -0.0021(13)
C204 0.037(2) 0.054(2) 0.042(2) 0.003(2) 0.007(2) 0.010(2)
C205 0.060(3) 0.049(2) 0.032(2) -0.005(2) -0.009(2) 0.008(2)
C206 0.052(2) 0.029(2) 0.052(2) 0.013(2) 0.002(2) 0.007(2)
C207 0.034(2) 0.033(2) 0.026(2) 0.0004(13) 0.0035(14) 0.0084(14)
C208 0.045(2) 0.032(2) 0.025(2) 0.0027(13) 0.0054(15) 0.0088(15)
C209 0.041(2) 0.031(2) 0.024(2) 0.0010(12) -0.0033(14) 0.0044(14)
C210 0.045(2) 0.026(2) 0.036(2) 0.0003(13) -0.006(2) 0.0021(15)
C211 0.039(2) 0.027(2) 0.031(2) 0.0042(13) -0.0042(15) 0.0063(14)
C212 0.039(2) 0.034(2) 0.029(2) 0.0015(13) 0.0005(15) 0.0132(15)
C301 0.023(2) 0.035(2) 0.030(2) 0.0088(13) 0.0023(13) 0.0070(13)
C302 0.029(2) 0.033(2) 0.028(2) 0.0095(13) 0.0016(14) 0.0086(14)
C303 0.028(2) 0.038(2) 0.041(2) 0.0115(15) -0.002(2) 0.0018(15)
C304 0.021(2) 0.050(2) 0.052(2) 0.021(2) 0.004(2) 0.003(2)
C305 0.023(2) 0.045(2) 0.044(2) 0.016(2) 0.0053(15) 0.0111(15)
C306 0.024(2) 0.033(2) 0.030(2) 0.0099(13) 0.0027(13) 0.0085(13)
C307 0.039(2) 0.049(2) 0.067(3) 0.005(2) -0.005(2) -0.007(2)
C308 0.030(2) 0.060(2) 0.069(3) 0.014(2) 0.010(2) 0.019(2)
C1 0.030(2) 0.035(2) 0.035(2) 0.0050(14) -0.0027(15) 0.0065(14)
C2 0.031(2) 0.044(2) 0.035(2) 0.0098(15) 0.002(2) 0.013(2)
C3 0.030(2) 0.034(2) 0.034(2) 0.0017(14) -0.0034(14) 0.0094(14)
C4 0.023(2) 0.049(2) 0.030(2) 0.0178(15) -0.0001(14) 0.0048(15)
C5 0.037(2) 0.062(2) 0.035(2) 0.009(2) -0.004(2) 0.014(2)
C6 0.049(3) 0.108(4) 0.033(2) 0.019(2) 0.008(2) 0.031(3)
C7 0.050(3) 0.101(4) 0.061(3) 0.052(3) 0.009(2) 0.014(3)
C8 0.047(2) 0.058(3) 0.075(3) 0.040(2) -0.005(2) -0.001(2)
C9 0.033(2) 0.049(2) 0.046(2) 0.022(2) -0.004(2) 0.008(2)
C10 0.068(3) 0.053(3) 0.074(3) 0.006(2) -0.003(2) 0.025(2)
C11 0.076(3) 0.070(3) 0.054(2) -0.009(2) -0.011(2) 0.028(2)
C12 0.020(2) 0.048(2) 0.033(2) 0.0120(15) -0.0029(14) 0.0001(14)
C13 0.026(2) 0.044(2) 0.036(2) 0.0041(15) -0.0077(15) 0.0012(15)
C14 0.037(2) 0.053(2) 0.036(2) 0.008(2) 0.005(2) 0.006(2)
C15 0.036(2) 0.050(2) 0.045(2) 0.014(2) 0.006(2) -0.003(2)
C16 0.039(2) 0.041(2) 0.044(2) 0.011(2) -0.002(2) 0.004(2)
C17 0.029(2) 0.051(2) 0.034(2) 0.012(2) -0.0006(15) 0.010(2)
C18 0.065(3) 0.070(3) 0.048(2) 0.010(2) 0.014(2) 0.029(2)
C19 0.054(3) 0.044(2) 0.060(2) 0.004(2) -0.003(2) 0.004(2)
C20 0.034(2) 0.027(2) 0.026(2) 0.0017(12) -0.0050(14) 0.0094(13)
C21 0.034(2) 0.037(2) 0.038(2) 0.0022(14) -0.002(2) 0.0120(15)
C22 0.043(2) 0.056(2) 0.042(2) 0.003(2) 0.009(2) 0.009(2)
C23 0.065(3) 0.049(2) 0.033(2) 0.009(2) 0.002(2) 0.014(2)
C24 0.053(2) 0.040(2) 0.031(2) 0.0039(14) -0.013(2) 0.017(2)
C25 0.036(2) 0.027(2) 0.031(2) -0.0028(13) -0.0055(14) 0.0091(14)
C26 0.034(2) 0.048(2) 0.058(2) 0.004(2) -0.009(2) 0.013(2)
C27 0.043(2) 0.066(3) 0.071(3) 0.015(2) -0.010(2) 0.024(2)
Cl1 0.073(2) 0.199(4) 0.203(5) -0.047(4) -0.020(3) 0.006(3)
C28 0.041(3) 0.113(5) 0.169(7) 0.035(5) 0.016(4) 0.028(3)
C29 0.049(3) 0.132(6) 0.151(6) 0.085(5) 0.022(4) 0.033(3)
C30 0.058(3) 0.172(7) 0.091(4) 0.049(5) 0.014(3) 0.046(4)

loop_
_atom_site_label
_atom_site_type_symbol
_atom_site_fract_x
_atom_site_fract_y
_atom_site_fract_z
_atom_site_U_iso_or_equiv
_atom_site_thermal_displace_type
_atom_site_occupancy
_atom_site_calc_flag
_atom_site_refinement_flags
_atom_site_disorder_group
Cu1 Cu 0.05262(3) 0.13569(3) 0.82600(2) 0.03289(11) Uani 1 d . .
Cu2 Cu -0.04406(3) 0.20715(3) 0.68224(2) 0.02863(11) Uani 1 d . .
O101 O 0.0721(2) 0.1258(2) 0.64802(11) 0.0404(6) Uani 1 d . .
O102 O 0.1236(2) 0.0669(2) 0.74682(11) 0.0385(5) Uani 1 d . .
O201 O 0.0528(2) 0.3412(2) 0.74510(11) 0.0381(5) Uani 1 d . .
O202 O 0.1066(2) 0.2856(2) 0.84487(11) 0.0376(5) Uani 1 d . .
O103 O 0.3320(2) 0.2134(2) 0.55741(13) 0.0485(6) Uani 1 d . .
O104 O 0.4130(2) 0.0852(2) 0.75774(11) 0.0385(5) Uani 1 d . .
O203 O 0.3861(2) 0.3961(2) 0.91136(12) 0.0394(5) Uani 1 d . .
O204 O 0.3104(2) 0.5202(2) 0.70715(12) 0.0449(6) Uani 1 d . .
N101 N 0.3693(2) 0.1482(2) 0.65720(13) 0.0283(6) Uani 1 d . .
N201 N 0.3471(2) 0.4587(2) 0.80956(13) 0.0293(6) Uani 1 d . .
N1 N -0.1012(2) 0.0130(2) 0.92763(14) 0.0339(6) Uani 1 d . .
N2 N -0.2369(2) 0.0866(2) 0.76750(15) 0.0398(7) Uani 1 d . .
N3 N -0.0540(2) 0.3030(2) 0.54225(14) 0.0335(6) Uani 1 d . .
C101 C 0.1061(3) 0.0633(2) 0.6791(2) 0.0305(7) Uani 1 d . .
C102 C 0.3278(3) 0.1382(3) 0.5842(2) 0.0338(7) Uani 1 d . .
C103 C 0.3739(3) 0.0671(2) 0.6949(2) 0.0295(7) Uani 1 d . .
C104 C -0.0080(3) -0.1051(3) 0.6263(2) 0.0485(9) Uani 1 d . .
H10A H -0.0617(3) -0.0746(3) 0.6054(2) 0.073 Uiso 1 calc R .
H10B H -0.0300(3) -0.1180(3) 0.6746(2) 0.073 Uiso 1 calc R .
H10C H -0.0103(3) -0.1677(3) 0.5966(2) 0.073 Uiso 1 calc R .
C105 C 0.4035(3) -0.1029(3) 0.6831(2) 0.0426(8) Uani 1 d . .
H10D H 0.3784(3) -0.1707(3) 0.6575(2) 0.064 Uiso 1 calc R .
H10E H 0.3915(3) -0.1044(3) 0.7342(2) 0.064 Uiso 1 calc R .
H10F H 0.4853(3) -0.0738(3) 0.6764(2) 0.064 Uiso 1 calc R .
C106 C 0.3020(3) 0.0377(3) 0.4615(2) 0.0497(10) Uani 1 d . .
H10G H 0.2737(3) -0.0289(3) 0.4342(2) 0.075 Uiso 1 calc R .
H10H H 0.3843(3) 0.0643(3) 0.4550(2) 0.075 Uiso 1 calc R .
H10I H 0.2603(3) 0.0812(3) 0.4444(2) 0.075 Uiso 1 calc R .
C107 C 0.1171(3) -0.0329(2) 0.6302(2) 0.0327(7) Uani 1 d . .
C108 C 0.2009(3) -0.0840(2) 0.6639(2) 0.0351(7) Uani 1 d . .
H10J H 0.1786(3) -0.1549(2) 0.6431(2) 0.042 Uiso 1 calc R .
H10K H 0.1897(3) -0.0809(2) 0.7158(2) 0.042 Uiso 1 calc R .
C109 C 0.3319(3) -0.0388(2) 0.6532(2) 0.0305(7) Uani 1 d . .
C110 C 0.3506(3) -0.0345(3) 0.5719(2) 0.0359(7) Uani 1 d . .
H11A H 0.4336(3) -0.0071(3) 0.5649(2) 0.043 Uiso 1 calc R .
H11B H 0.3245(3) -0.1024(3) 0.5451(2) 0.043 Uiso 1 calc R .
C111 C 0.2821(3) 0.0318(2) 0.5429(2) 0.0337(7) Uani 1 d . .
C112 C 0.1510(3) -0.0127(3) 0.5527(2) 0.0365(8) Uani 1 d . .
H11C H 0.1233(3) -0.0760(3) 0.5200(2) 0.044 Uiso 1 calc R .
H11D H 0.1097(3) 0.0333(3) 0.5377(2) 0.044 Uiso 1 calc R .
C201 C 0.0818(3) 0.3511(2) 0.8119(2) 0.0297(7) Uani 1 d . .
C202 C 0.3011(3) 0.5224(2) 0.7723(2) 0.0325(7) Uani 1 d . .
C203 C 0.3404(3) 0.4528(2) 0.8852(2) 0.0309(7) Uani 1 d . .
C204 C -0.0551(3) 0.4292(3) 0.8742(2) 0.0451(9) Uani 1 d . .
H20A H -0.1007(3) 0.4158(3) 0.8288(2) 0.068 Uiso 1 calc R .
H20B H -0.0673(3) 0.4874(3) 0.9035(2) 0.068 Uiso 1 calc R .
H20C H -0.0789(3) 0.3715(3) 0.8998(2) 0.068 Uiso 1 calc R .
C205 C 0.3356(4) 0.5462(3) 1.0081(2) 0.0497(10) Uani 1 d . .
H20D H 0.2986(4) 0.5900(3) 1.0372(2) 0.075 Uiso 1 calc R .
H20E H 0.4180(4) 0.5793(3) 1.0074(2) 0.075 Uiso 1 calc R .
H20F H 0.3247(4) 0.4845(3) 1.0288(2) 0.075 Uiso 1 calc R .
C206 C 0.2638(3) 0.6899(2) 0.7810(2) 0.0448(9) Uani 1 d . .
H20G H 0.2284(3) 0.7362(2) 0.8086(2) 0.067 Uiso 1 calc R .
H20H H 0.2289(3) 0.6725(2) 0.7321(2) 0.067 Uiso 1 calc R .
H20I H 0.3465(3) 0.7212(2) 0.7795(2) 0.067 Uiso 1 calc R .
C207 C 0.0758(3) 0.4495(2) 0.8589(2) 0.0313(7) Uani 1 d . .
C208 C 0.1480(3) 0.4710(2) 0.9322(2) 0.0343(7) Uani 1 d . .
H20J H 0.1378(3) 0.4073(2) 0.9511(2) 0.041 Uiso 1 calc R .
H20K H 0.1155(3) 0.5138(2) 0.9665(2) 0.041 Uiso 1 calc R .
C209 C 0.2806(3) 0.5220(2) 0.9299(2) 0.0334(7) Uani 1 d . .
C210 C 0.2986(3) 0.6184(2) 0.8954(2) 0.0380(8) Uani 1 d . .
H21A H 0.3819(3) 0.6518(2) 0.8949(2) 0.046 Uiso 1 calc R .
H21B H 0.2626(3) 0.6642(2) 0.9242(2) 0.046 Uiso 1 calc R .
C211 C 0.2440(3) 0.5936(2) 0.8173(2) 0.0333(7) Uani 1 d . .
C212 C 0.1111(3) 0.5428(2) 0.8189(2) 0.0338(7) Uani 1 d . .
H21C H 0.0749(3) 0.5928(2) 0.8418(2) 0.041 Uiso 1 calc R .
H21D H 0.0788(3) 0.5229(2) 0.7690(2) 0.041 Uiso 1 calc R .
C301 C 0.3587(3) 0.3037(2) 0.7334(2) 0.0289(7) Uani 1 d . .
H30A H 0.2782(3) 0.2761(2) 0.7358(2) 0.035 Uiso 1 calc R .
C302 C 0.4144(3) 0.3997(2) 0.7686(2) 0.0296(7) Uani 1 d . .
C303 C 0.5347(3) 0.4421(2) 0.7665(2) 0.0369(8) Uani 1 d . .
C304 C 0.5977(3) 0.3847(3) 0.7267(2) 0.0409(8) Uani 1 d . .
H30B H 0.6783(3) 0.4122(3) 0.7245(2) 0.049 Uiso 1 calc R .
C305 C 0.5458(3) 0.2882(3) 0.6900(2) 0.0360(8) Uani 1 d . .
C306 C 0.4253(3) 0.2494(2) 0.6945(2) 0.0284(7) Uani 1 d . .
C307 C 0.5947(3) 0.5476(3) 0.8043(2) 0.0560(10) Uani 1 d . .
H30C H 0.6773(3) 0.5636(3) 0.7969(2) 0.084 Uiso 1 calc R .
H30D H 0.5825(3) 0.5509(3) 0.8556(2) 0.084 Uiso 1 calc R .
H30E H 0.5625(3) 0.5954(3) 0.7844(2) 0.084 Uiso 1 calc R .
C308 C 0.6165(3) 0.2290(3) 0.6456(2) 0.0515(10) Uani 1 d . .
H30F H 0.5658(3) 0.1643(3) 0.6245(2) 0.077 Uiso 1 calc R .
H30G H 0.6768(3) 0.2191(3) 0.6766(2) 0.077 Uiso 1 calc R .
H30H H 0.6520(3) 0.2659(3) 0.6074(2) 0.077 Uiso 1 calc R .
C1 C -0.0437(3) 0.0606(2) 0.8878(2) 0.0341(7) Uani 1 d . .
C2 C -0.1614(3) 0.1321(3) 0.7360(2) 0.0363(8) Uani 1 d . .
C3 C -0.0600(3) 0.2637(2) 0.5940(2) 0.0330(7) Uani 1 d . .
C4 C -0.1649(3) -0.0411(3) 0.9796(2) 0.0341(7) Uani 1 d . .
C5 C -0.2053(3) 0.0114(3) 1.0378(2) 0.0448(9) Uani 1 d . .
C6 C -0.2633(4) -0.0454(4) 1.0904(2) 0.0607(12) Uani 1 d . .
H6A H -0.2898(4) -0.0126(4) 1.1309(2) 0.073 Uiso 1 calc R .
C7 C -0.2817(4) -0.1471(4) 1.0836(2) 0.0685(13) Uani 1 d . .
H7A H -0.3204(4) -0.1832(4) 1.1192(2) 0.082 Uiso 1 calc R .
C8 C -0.2436(4) -0.1967(3) 1.0246(2) 0.0607(12) Uani 1 d . .
H8A H -0.2582(4) -0.2667(3) 1.0203(2) 0.073 Uiso 1 calc R .
C9 C -0.1836(3) -0.1457(3) 0.9711(2) 0.0421(8) Uani 1 d . .
C10 C -0.1415(4) -0.2016(3) 0.9065(2) 0.0636(12) Uani 1 d . .
H10L H -0.1022(4) -0.1543(3) 0.8752(2) 0.095 Uiso 1 calc R .
H10M H -0.2075(4) -0.2504(3) 0.8798(2) 0.095 Uiso 1 calc R .
H10N H -0.0881(4) -0.2357(3) 0.9233(2) 0.095 Uiso 1 calc R .
C11 C -0.1881(4) 0.1233(3) 1.0425(2) 0.0670(12) Uani 1 d . .
H11E H -0.2212(4) 0.1469(3) 1.0859(2) 0.101 Uiso 1 calc R .
H11F H -0.2262(4) 0.1371(3) 1.0005(2) 0.101 Uiso 1 calc R .
H11G H -0.1057(4) 0.1576(3) 1.0441(2) 0.101 Uiso 1 calc R .
C12 C -0.3179(3) 0.0261(3) 0.8090(2) 0.0349(7) Uani 1 d . .
C13 C -0.3765(3) 0.0733(3) 0.8607(2) 0.0376(8) Uani 1 d . .
C14 C -0.4520(3) 0.0106(3) 0.9029(2) 0.0430(8) Uani 1 d . .
H14A H -0.4930(3) 0.0389(3) 0.9381(2) 0.052 Uiso 1 calc R .
C15 C -0.4672(3) -0.0927(3) 0.8937(2) 0.0460(9) Uani 1 d . .
H15A H -0.5169(3) -0.1328(3) 0.9233(2) 0.055 Uiso 1 calc R .
C16 C -0.4091(3) -0.1366(3) 0.8408(2) 0.0426(8) Uani 1 d . .
H16A H -0.4214(3) -0.2065(3) 0.8344(2) 0.051 Uiso 1 calc R .
C17 C -0.3327(3) -0.0782(3) 0.7974(2) 0.0378(8) Uani 1 d . .
C18 C -0.2668(4) -0.1239(3) 0.7400(2) 0.0585(11) Uani 1 d . .
H18A H -0.2187(4) -0.0714(3) 0.7157(2) 0.088 Uiso 1 calc R .
H18B H -0.3217(4) -0.1720(3) 0.7050(2) 0.088 Uiso 1 calc R .
H18C H -0.2180(4) -0.1575(3) 0.7626(2) 0.088 Uiso 1 calc R .
C19 C -0.3595(4) 0.1851(3) 0.8705(2) 0.0550(10) Uani 1 d . .
H19A H -0.4074(4) 0.2029(3) 0.9084(2) 0.082 Uiso 1 calc R .
H19B H -0.3817(4) 0.2045(3) 0.8257(2) 0.082 Uiso 1 calc R .
H19C H -0.2785(4) 0.2197(3) 0.8838(2) 0.082 Uiso 1 calc R .
C20 C -0.0212(3) 0.3554(2) 0.4824(2) 0.0291(7) Uani 1 d . .
C21 C 0.0962(3) 0.3764(2) 0.4652(2) 0.0362(8) Uani 1 d . .
C22 C 0.1285(3) 0.4281(3) 0.4065(2) 0.0481(9) Uani 1 d . .
H22A H 0.2056(3) 0.4417(3) 0.3927(2) 0.058 Uiso 1 calc R .
C23 C 0.0482(4) 0.4598(3) 0.3680(2) 0.0493(10) Uani 1 d . .
H23A H 0.0721(4) 0.4957(3) 0.3293(2) 0.059 Uiso 1 calc R .
C24 C -0.0669(3) 0.4387(2) 0.3866(2) 0.0408(8) Uani 1 d . .
H24A H -0.1199(3) 0.4611(2) 0.3605(2) 0.049 Uiso 1 calc R .
C25 C -0.1052(3) 0.3843(2) 0.4440(2) 0.0319(7) Uani 1 d . .
C26 C -0.2310(3) 0.3592(3) 0.4636(2) 0.0470(9) Uani 1 d . .
H26A H -0.2750(3) 0.3853(3) 0.4309(2) 0.070 Uiso 1 calc R .
H26B H -0.2357(3) 0.3891(3) 0.5128(2) 0.070 Uiso 1 calc R .
H26C H -0.2628(3) 0.2870(3) 0.4595(2) 0.070 Uiso 1 calc R .
C27 C 0.1839(3) 0.3455(3) 0.5098(2) 0.0582(11) Uani 1 d . .
H27A H 0.1452(3) 0.3108(3) 0.5481(2) 0.087 Uiso 1 calc R .
H27B H 0.2444(3) 0.4046(3) 0.5307(2) 0.087 Uiso 1 calc R .
H27C H 0.2182(3) 0.3012(3) 0.4790(2) 0.087 Uiso 1 calc R .
Cl1 Cl 0.5235(3) 0.6700(4) 0.6246(3) 0.172(2) Uani 0.50 d P .
C28 C 0.5058(5) 0.5761(6) 0.5582(5) 0.105(2) Uani 1 d . .
C29 C 0.5048(5) 0.5938(5) 0.4830(5) 0.103(2) Uani 1 d . .
C30 C 0.4991(5) 0.5132(8) 0.4275(3) 0.101(2) Uani 1 d . .

loop_
_atom_type_symbol
_atom_type_description
_atom_type_scat_dispersion_real
_atom_type_scat_dispersion_imag
_atom_type_scat_source
C C 0.0033 0.0016 'International Tables Vol C Tables 4.2.6.8 and 6.1.1.4'
H H 0.0000 0.0000 'International Tables Vol C Tables 4.2.6.8 and 6.1.1.4'
N N 0.0061 0.0033 'International Tables Vol C Tables 4.2.6.8 and 6.1.1.4'
O O 0.0106 0.0060 'International Tables Vol C Tables 4.2.6.8 and 6.1.1.4'
Cl Cl 0.1484 0.1585 'International Tables Vol C Tables 4.2.6.8 and 6.1.1.4'
Cu Cu 0.3201 1.2651 'International Tables Vol C Tables 4.2.6.8 and 6.1.1.4'

loop_
_geom_angle_atom_site_label_1
_geom_angle_atom_site_label_2
_geom_angle_atom_site_label_3
_geom_angle
_geom_angle_site_symmetry_1
_geom_angle_site_symmetry_3
_geom_angle_publ_flag
C1 Cu1 O102 119.77(12) . . ?
C1 Cu1 O202 121.82(12) . . ?
O102 Cu1 O202 117.80(10) . . ?
C1 Cu1 Cu2 123.57(10) . . ?
O102 Cu1 Cu2 78.19(6) . . ?
O202 Cu1 Cu2 75.68(6) . . ?
C2 Cu2 C3 129.13(14) . . ?
C2 Cu2 O101 110.96(12) . . ?
C3 Cu2 O101 98.83(11) . . ?
C2 Cu2 O201 111.09(12) . . ?
C3 Cu2 O201 97.12(11) . . ?
O101 Cu2 O201 107.41(10) . . ?
C2 Cu2 Cu1 65.26(10) . . ?
C3 Cu2 Cu1 165.61(10) . . ?
O101 Cu2 Cu1 72.55(6) . . ?
O201 Cu2 Cu1 75.25(6) . . ?
C101 O101 Cu2 129.2(2) . . ?
C101 O102 Cu1 127.5(2) . . ?
C201 O201 Cu2 125.4(2) . . ?
C201 O202 Cu1 131.0(2) . . ?
C102 N101 C103 125.1(3) . . ?
C102 N101 C306 118.0(2) . . ?
C103 N101 C306 116.4(2) . . ?
C202 N201 C203 125.2(3) . . ?
C202 N201 C302 117.6(2) . . ?
C203 N201 C302 117.1(2) . . ?
C1 N1 C4 176.1(3) . . ?
C2 N2 C12 172.9(3) . . ?
C3 N3 C20 168.0(3) . . ?
O101 C101 O102 126.3(3) . . ?
O101 C101 C107 116.9(3) . . ?
O102 C101 C107 116.6(3) . . ?
O103 C102 N101 118.9(3) . . ?
O103 C102 C111 123.5(3) . . ?
N101 C102 C111 117.6(3) . . ?
O104 C103 N101 119.3(3) . . ?
O104 C103 C109 123.4(3) . . ?
N101 C103 C109 117.4(3) . . ?
C108 C107 C112 110.5(3) . . ?
C108 C107 C104 108.1(3) . . ?
C112 C107 C104 108.9(3) . . ?
C108 C107 C101 113.4(3) . . ?
C112 C107 C101 112.4(3) . . ?
C104 C107 C101 103.2(2) . . ?
C107 C108 C109 115.9(3) . . ?
C103 C109 C110 109.4(3) . . ?
C103 C109 C105 107.8(3) . . ?
C110 C109 C105 110.4(3) . . ?
C103 C109 C108 109.7(2) . . ?
C110 C109 C108 109.4(3) . . ?
C105 C109 C108 110.1(3) . . ?
C111 C110 C109 110.2(2) . . ?
C102 C111 C110 108.3(3) . . ?
C102 C111 C112 111.2(2) . . ?
C110 C111 C112 109.6(3) . . ?
C102 C111 C106 108.0(3) . . ?
C110 C111 C106 110.4(3) . . ?
C112 C111 C106 109.2(3) . . ?
C111 C112 C107 115.9(3) . . ?
O202 C201 O201 126.3(3) . . ?
O202 C201 C207 116.8(3) . . ?
O201 C201 C207 116.7(3) . . ?
O204 C202 N201 119.6(3) . . ?
O204 C202 C211 123.0(3) . . ?
N201 C202 C211 117.3(3) . . ?
O203 C203 N201 119.0(3) . . ?
O203 C203 C209 123.4(3) . . ?
N201 C203 C209 117.5(3) . . ?
C208 C207 C212 109.8(3) . . ?
C208 C207 C204 108.9(2) . . ?
C212 C207 C204 108.0(3) . . ?
C208 C207 C201 112.8(3) . . ?
C212 C207 C201 113.4(2) . . ?
C204 C207 C201 103.6(3) . . ?
C207 C208 C209 116.2(2) . . ?
C203 C209 C210 108.6(3) . . ?
C203 C209 C205 108.5(3) . . ?
C210 C209 C205 110.6(3) . . ?
C203 C209 C208 111.2(2) . . ?
C210 C209 C208 109.1(3) . . ?
C205 C209 C208 108.9(3) . . ?
C209 C210 C211 110.3(2) . . ?
C202 C211 C210 109.5(3) . . ?
C202 C211 C206 108.0(3) . . ?
C210 C211 C206 111.0(3) . . ?
C202 C211 C212 109.8(3) . . ?
C210 C211 C212 109.2(3) . . ?
C206 C211 C212 109.4(3) . . ?
C207 C212 C211 116.1(3) . . ?
C302 C301 C306 118.6(3) . . ?
C301 C302 C303 121.8(3) . . ?
C301 C302 N201 119.9(3) . . ?
C303 C302 N201 118.3(3) . . ?
C302 C303 C304 117.5(3) . . ?
C302 C303 C307 121.5(3) . . ?
C304 C303 C307 121.0(3) . . ?
C305 C304 C303 122.9(3) . . ?
C304 C305 C306 117.0(3) . . ?
C304 C305 C308 121.5(3) . . ?
C306 C305 C308 121.5(3) . . ?
C301 C306 C305 122.2(3) . . ?
C301 C306 N101 119.8(3) . . ?
C305 C306 N101 118.0(3) . . ?
N1 C1 Cu1 177.9(3) . . ?
N2 C2 Cu2 177.5(3) . . ?
N3 C3 Cu2 171.2(3) . . ?
C9 C4 C5 122.8(3) . . ?
C9 C4 N1 118.3(3) . . ?
C5 C4 N1 118.9(3) . . ?
C4 C5 C6 116.7(4) . . ?
C4 C5 C11 120.7(3) . . ?
C6 C5 C11 122.5(4) . . ?
C7 C6 C5 121.4(4) . . ?
C6 C7 C8 120.3(4) . . ?
C7 C8 C9 121.7(4) . . ?
C8 C9 C4 117.0(4) . . ?
C8 C9 C10 121.1(4) . . ?
C4 C9 C10 121.9(3) . . ?
C13 C12 C17 123.8(3) . . ?
C13 C12 N2 118.5(3) . . ?
C17 C12 N2 117.8(3) . . ?
C12 C13 C14 116.4(3) . . ?
C12 C13 C19 122.0(3) . . ?
C14 C13 C19 121.7(3) . . ?
C15 C14 C13 121.4(3) . . ?
C14 C15 C16 120.3(3) . . ?
C15 C16 C17 120.8(3) . . ?
C16 C17 C12 117.3(3) . . ?
C16 C17 C18 122.0(3) . . ?
C12 C17 C18 120.7(3) . . ?
C25 C20 C21 123.5(3) . . ?
C25 C20 N3 119.4(3) . . ?
C21 C20 N3 117.1(3) . . ?
C22 C21 C20 117.1(3) . . ?
C22 C21 C27 121.7(3) . . ?
C20 C21 C27 121.2(3) . . ?
C21 C22 C23 121.1(4) . . ?
C24 C23 C22 120.4(3) . . ?
C23 C24 C25 120.9(3) . . ?
C20 C25 C24 116.8(3) . . ?
C20 C25 C26 121.9(3) . . ?
C24 C25 C26 121.2(3) . . ?
C30 C28 C29 119.2(7) 2_666 . ?
C30 C28 Cl1 120.1(8) 2_666 . ?
C29 C28 Cl1 120.5(7) . . ?
C30 C29 C28 119.1(6) . . ?
C28 C30 C29 121.7(6) 2_666 . ?

loop_
_geom_bond_atom_site_label_1
_geom_bond_atom_site_label_2
_geom_bond_distance
_geom_bond_site_symmetry_2
_geom_bond_publ_flag
Cu1 C1 1.842(3) . ?
Cu1 O102 1.972(2) . ?
Cu1 O202 1.981(2) . ?
Cu1 Cu2 3.2560(5) . ?
Cu2 C2 1.877(3) . ?
Cu2 C3 1.930(3) . ?
Cu2 O101 2.069(2) . ?
Cu2 O201 2.084(2) . ?
O101 C101 1.251(4) . ?
O102 C101 1.260(4) . ?
O201 C201 1.257(3) . ?
O202 C201 1.254(4) . ?
O103 C102 1.202(4) . ?
O104 C103 1.214(3) . ?
O203 C203 1.214(4) . ?
O204 C202 1.209(4) . ?
N101 C102 1.406(4) . ?
N101 C103 1.412(4) . ?
N101 C306 1.451(4) . ?
N201 C202 1.405(4) . ?
N201 C203 1.414(4) . ?
N201 C302 1.450(4) . ?
N1 C1 1.157(4) . ?
N1 C4 1.399(4) . ?
N2 C2 1.158(4) . ?
N2 C12 1.402(4) . ?
N3 C3 1.156(4) . ?
N3 C20 1.406(4) . ?
C101 C107 1.549(4) . ?
C102 C111 1.518(4) . ?
C103 C109 1.513(4) . ?
C104 C107 1.539(4) . ?
C105 C109 1.535(4) . ?
C106 C111 1.538(4) . ?
C107 C108 1.539(4) . ?
C107 C112 1.536(4) . ?
C108 C109 1.534(4) . ?
C109 C110 1.529(4) . ?
C110 C111 1.525(4) . ?
C111 C112 1.531(4) . ?
C201 C207 1.541(4) . ?
C202 C211 1.518(4) . ?
C203 C209 1.518(4) . ?
C204 C207 1.538(4) . ?
C205 C209 1.534(4) . ?
C206 C211 1.536(4) . ?
C207 C208 1.541(4) . ?
C207 C212 1.536(4) . ?
C208 C209 1.540(5) . ?
C209 C210 1.521(4) . ?
C210 C211 1.532(4) . ?
C211 C212 1.542(5) . ?
C301 C302 1.381(4) . ?
C301 C306 1.386(4) . ?
C302 C303 1.389(4) . ?
C303 C304 1.391(5) . ?
C303 C307 1.509(5) . ?
C304 C305 1.387(5) . ?
C305 C306 1.390(4) . ?
C305 C308 1.512(5) . ?
C4 C9 1.393(5) . ?
C4 C5 1.389(5) . ?
C5 C6 1.402(5) . ?
C5 C11 1.500(5) . ?
C6 C7 1.356(6) . ?
C7 C8 1.364(6) . ?
C8 C9 1.384(5) . ?
C9 C10 1.508(5) . ?
C12 C13 1.392(5) . ?
C12 C17 1.396(5) . ?
C13 C14 1.392(5) . ?
C13 C19 1.494(5) . ?
C14 C15 1.382(5) . ?
C15 C16 1.381(5) . ?
C16 C17 1.383(4) . ?
C17 C18 1.507(5) . ?
C20 C25 1.390(4) . ?
C20 C21 1.394(4) . ?
C21 C22 1.380(5) . ?
C21 C27 1.504(5) . ?
C22 C23 1.379(5) . ?
C23 C24 1.376(5) . ?
C24 C25 1.393(4) . ?
C25 C26 1.497(5) . ?
Cl1 C28 1.635(8) . ?
C28 C30 1.288(8) 2_666 ?
C28 C29 1.446(9) . ?
C29 C30 1.402(9) . ?
C30 C28 1.288(8) 2_666 ?
